data_2005124
loop_
_publ_author_name
'Jones, P. G.'

_publ_section_title
;
 (Bromodifluoromethyl)diphenylphosphine Sulfide
;
_journal_issue 7
_journal_name_full 'Acta Crystallographica Section C'
_journal_page_first 1793
_journal_page_last 1795
_journal_paper_doi 10.1107/S0108270196004489
_journal_volume 52
_journal_year 1996
_chemical_formula_sum 'C13 H10 Br F2 P S'
_chemical_formula_weight 347.15
_chemical_name_systematic
;
 (Bromodifluoromethyl)diphenylphosphine sulfide
;
_space_group_IT_number 15
_symmetry_cell_setting monoclinic
_symmetry_space_group_name_Hall '-C 2yc'
_symmetry_space_group_name_H-M 'C 1 2/c 1'
_audit_creation_method SHELXL
_cell_angle_alpha 90.00
_cell_angle_beta 93.68(3)
_cell_angle_gamma 90.00
_cell_formula_units_Z 8
_cell_length_a 15.312(5)
_cell_length_b 10.300(3)
_cell_length_c 17.554(5)
_cell_measurement_reflns_used 50
_cell_measurement_temperature 173(2)
_cell_measurement_theta_max 11.3
_cell_measurement_theta_min 10
_cell_volume 2762.8(14)
_computing_cell_refinement P3
_computing_data_collection 'P3 (Nicolet, 1987)'
_computing_data_reduction 'XDISK (Nicolet, 1987)'
_computing_molecular_graphics 'XP (Siemens, 1994)'
_computing_publication_material SHELXL93
_computing_structure_refinement 'SHELXL93 (Sheldrick, 1993)'
_computing_structure_solution 'SHELXS86 (Sheldrick, 1990)'
_diffrn_ambient_temperature 173(2)
_diffrn_measurement_device 'Siemens R3'
_diffrn_measurement_method \w-scans
_diffrn_radiation_monochromator graphite
_diffrn_radiation_source 'fine-focus sealed tube'
_diffrn_radiation_type MoK\a
_diffrn_radiation_wavelength 0.71073
_diffrn_reflns_av_R_equivalents 0.0247
_diffrn_reflns_av_sigmaI/netI 0.0270
_diffrn_reflns_limit_h_max 18
_diffrn_reflns_limit_h_min -18
_diffrn_reflns_limit_k_max 12
_diffrn_reflns_limit_k_min 0
_diffrn_reflns_limit_l_max 20
_diffrn_reflns_limit_l_min 0
_diffrn_reflns_number 2496
_diffrn_reflns_theta_max 25.00
_diffrn_reflns_theta_min 3.27
_diffrn_standards_decay_% 0
_diffrn_standards_interval_count 147
_diffrn_standards_number 3
_exptl_absorpt_coefficient_mu 3.243
_exptl_absorpt_correction_T_max 0.776
_exptl_absorpt_correction_T_min 0.716
_exptl_absorpt_correction_type '\y scans (XEMP; Nicolet, 1987)'
_exptl_crystal_colour colourless
_exptl_crystal_density_diffrn 1.669
_exptl_crystal_density_meas ?
_exptl_crystal_description prism
_exptl_crystal_F_000 1376
_exptl_crystal_size_max 0.70
_exptl_crystal_size_mid 0.48
_exptl_crystal_size_min 0.44
_refine_diff_density_max 0.468
_refine_diff_density_min -0.491
_refine_ls_extinction_method none
_refine_ls_goodness_of_fit_all 1.065
_refine_ls_goodness_of_fit_obs 1.043
_refine_ls_hydrogen_treatment 'H atoms riding'
_refine_ls_matrix_type full
_refine_ls_number_parameters 163
_refine_ls_number_reflns 2410
_refine_ls_number_restraints 0
_refine_ls_restrained_S_all 1.072
_refine_ls_restrained_S_obs 1.043
_refine_ls_R_factor_all 0.0432
_refine_ls_R_factor_obs 0.0313
_refine_ls_shift/esd_max -0.001
_refine_ls_shift/esd_mean 0.000
_refine_ls_structure_factor_coef Fsqd
_refine_ls_weighting_details 'w = 1/[\s^2^(Fo^2^)+(0.0406P)^2^+5.8511P] where P=(Fo^2^+2Fc^2^)/3'
_refine_ls_weighting_scheme calc
_refine_ls_wR_factor_all 0.0856
_refine_ls_wR_factor_obs 0.0749
_reflns_number_observed 1980
_reflns_number_total 2412
_reflns_observed_criterion >2sigma(I)
_cod_data_source_file fg1182.cif
_cod_data_source_block prolo
_cod_depositor_comments
;
The following automatic conversions were performed:

'_geom_bond_publ_flag' value 'Y' changed to 'y' according to
/home/saulius/struct/CIF-dictionaries/cif_core.dic dictionary named
'cif_core.dic' version 2.4.1 from 2010-06-29 (7
times).

'_geom_angle_publ_flag' value 'Y' changed to 'y' according
to /home/saulius/struct/CIF-dictionaries/cif_core.dic dictionary
named 'cif_core.dic' version 2.4.1 from 2010-06-29 (12 times).

Automatic conversion script
Id: cif_fix_values 1715 2011-07-08 13:25:40Z adriana 

The following automatic conversions were performed:

'_exptl_crystal_density_meas' value 'not measured' was changed to '?'
- the value is perceived as not measured.

Automatic conversion script
Id: cif_fix_values 3008 2015-01-20 13:52:24Z robertas 

The following automatic conversions were performed:

'_refine_ls_weighting_scheme' value 'calc w =
1/[\s^2^(Fo^2^)+(0.0406P)^2^+5.8511P] where P=(Fo^2^+2Fc^2^)/3' was
changed to 'calc'. New tag '_refine_ls_weighting_details' was
created. The value of the new tag was set to 'w =
1/[\s^2^(Fo^2^)+(0.0406P)^2^+5.8511P] where P=(Fo^2^+2Fc^2^)/3'.

Automatic conversion script
Id: cif_fix_values 3143 2015-03-26 13:38:13Z robertas 
;
_cod_original_sg_symbol_H-M C2/c
_cod_database_code 2005124

loop_
_symmetry_equiv_pos_as_xyz
'x, y, z'
'-x, y, -z+1/2'
'x+1/2, y+1/2, z'
'-x+1/2, y+1/2, -z+1/2'
'-x, -y, -z'
'x, -y, z-1/2'
'-x+1/2, -y+1/2, -z'
'x+1/2, -y+1/2, z-1/2'

loop_
_atom_site_aniso_label
_atom_site_aniso_U_11
_atom_site_aniso_U_22
_atom_site_aniso_U_33
_atom_site_aniso_U_12
_atom_site_aniso_U_13
_atom_site_aniso_U_23
Br 0.0591(3) 0.0462(2) 0.0297(2) -0.0081(2) 0.0066(2) -0.0092(2)
P 0.0209(4) 0.0192(4) 0.0244(4) 0.0016(3) 0.0045(3) 0.0009(3)
S 0.0247(4) 0.0283(4) 0.0369(4) 0.0075(3) 0.0054(3) 0.0075(3)
F1 0.0592(13) 0.0225(9) 0.0451(12) 0.0018(9) 0.0016(10) 0.0044(9)
F2 0.0369(11) 0.0415(11) 0.0447(12) -0.0160(9) 0.0136(9) -0.0062(9)
C1 0.032(2) 0.028(2) 0.028(2) -0.0019(13) 0.0058(13) -0.0010(13)
C2 0.030(2) 0.0174(14) 0.0246(15) -0.0020(12) 0.0029(12) -0.0025(12)
C3 0.030(2) 0.039(2) 0.028(2) 0.0014(14) 0.0052(13) -0.0033(14)
C4 0.039(2) 0.052(2) 0.032(2) 0.001(2) 0.0140(15) -0.005(2)
C5 0.057(2) 0.037(2) 0.022(2) -0.006(2) 0.004(2) -0.0028(14)
C6 0.038(2) 0.033(2) 0.032(2) -0.0030(15) -0.0020(14) 0.0025(14)
C7 0.028(2) 0.025(2) 0.031(2) 0.0014(13) 0.0037(13) 0.0021(13)
C8 0.0215(14) 0.027(2) 0.0228(14) 0.0058(12) 0.0025(11) 0.0000(12)
C9 0.035(2) 0.036(2) 0.051(2) 0.012(2) 0.011(2) 0.009(2)
C10 0.036(2) 0.058(3) 0.061(3) 0.025(2) 0.011(2) 0.002(2)
C11 0.022(2) 0.070(3) 0.053(2) 0.003(2) 0.009(2) -0.003(2)
C12 0.028(2) 0.043(2) 0.044(2) -0.009(2) 0.0062(15) -0.001(2)
C13 0.025(2) 0.030(2) 0.030(2) 0.0003(13) 0.0027(12) -0.0013(13)

loop_
_atom_site_label
_atom_site_occupancy
_atom_site_fract_x
_atom_site_fract_y
_atom_site_fract_z
_atom_site_U_iso_or_equiv
_atom_site_thermal_displace_type
_atom_site_calc_flag
_atom_site_refinement_flags
_atom_site_type_symbol
Br 1 .36198(3) .74855(4) .44550(2) .04484(14) Uani d . Br
P 1 .31079(5) .55957(7) .30711(4) .0214(2) Uani d . P
S 1 .38556(5) .42131(8) .34777(5) .0298(2) Uani d . S
F1 1 .31595(14) .8201(2) .30150(11) .0424(5) Uani d . F
F2 1 .44153(13) .7274(2) .31488(12) .0405(5) Uani d . F
C1 1 .3593(2) .7214(3) .3367(2) .0290(7) Uani d . C
C2 1 .3053(2) .5729(3) .2046(2) .0238(6) Uani d . C
C3 1 .3810(2) .5458(3) .1673(2) .0323(7) Uani d . C
H3 1 .4333(2) .5222(3) .1960(2) .039 Uiso calc R H
C4 1 .3800(2) .5534(4) .0888(2) .0404(8) Uani d . C
H4 1 .4316(2) .5352(4) .0635(2) .049 Uiso calc R H
C5 1 .3039(2) .5874(3) .0469(2) .0387(8) Uani d . C
H5 1 .3033(2) .5927(3) -.0071(2) .046 Uiso calc R H
C6 1 .2284(2) .6139(3) .0836(2) .0346(7) Uani d . C
H6 1 .1761(2) .6368(3) .0546(2) .041 Uiso calc R H
C7 1 .2292(2) .6071(3) .1620(2) .0278(7) Uani d . C
H7 1 .1775(2) .6258(3) .1871(2) .033 Uiso calc R H
C8 1 .2011(2) .5621(3) .3393(2) .0238(6) Uani d . C
C9 1 .1476(2) .6716(4) .3348(2) .0403(8) Uani d . C
H9 1 .1687(2) .7508(4) .3152(2) .048 Uiso calc R H
C10 1 .0636(2) .6645(4) .3591(2) .0513(10) Uani d . C
H10 1 .0273(2) .7394(4) .3566(2) .062 Uiso calc R H
C11 1 .0320(2) .5500(4) .3869(2) .0481(10) Uani d . C
H11 1 -.0260(2) .5458(4) .4029(2) .058 Uiso calc R H
C12 1 .0844(2) .4418(4) .3915(2) .0380(8) Uani d . C
H12 1 .0627(2) .3629(4) .4110(2) .046 Uiso calc R H
C13 1 .1692(2) .4475(3) .3676(2) .0281(7) Uani d . C
H13 1 .2053(2) .3724(3) .3707(2) .034 Uiso calc R H

loop_
_atom_type_symbol
_atom_type_description
_atom_type_scat_dispersion_real
_atom_type_scat_dispersion_imag
_atom_type_scat_source
C C 0.0033 0.0016 'International Tables Vol C Tables 4.2.6.8 and 6.1.1.4'
H H 0.0000 0.0000 'International Tables Vol C Tables 4.2.6.8 and 6.1.1.4'
F F 0.0171 0.0103 'International Tables Vol C Tables 4.2.6.8 and 6.1.1.4'
P P 0.1023 0.0942 'International Tables Vol C Tables 4.2.6.8 and 6.1.1.4'
S S 0.1246 0.1234 'International Tables Vol C Tables 4.2.6.8 and 6.1.1.4'
Br Br -0.2901 2.4595 'International Tables Vol C Tables 4.2.6.8 and 6.1.1.4'

loop_
_geom_angle_atom_site_label_1
_geom_angle_atom_site_label_2
_geom_angle_atom_site_label_3
_geom_angle
_geom_angle_publ_flag
C2 P C8 109.04(14) y
C2 P C1 101.57(14) y
C8 P C1 105.00(14) y
C2 P S 114.42(10) y
C8 P S 115.82(10) y
C1 P S 109.62(11) y
F2 C1 F1 106.2(2) y
F2 C1 P 108.8(2) y
F1 C1 P 111.6(2) y
F2 C1 Br 108.4(2) y
F1 C1 Br 109.0(2) y
P C1 Br 112.6(2) y
C7 C2 C3 119.4(3) ?
C7 C2 P 122.8(2) ?
C3 C2 P 117.8(2) ?
C4 C3 C2 120.0(3) ?
C3 C4 C5 120.1(3) ?
C4 C5 C6 120.2(3) ?
C7 C6 C5 120.0(3) ?
C6 C7 C2 120.3(3) ?
C13 C8 C9 119.5(3) ?
C13 C8 P 117.1(2) ?
C9 C8 P 123.4(2) ?
C10 C9 C8 119.7(3) ?
C11 C10 C9 120.7(3) ?
C12 C11 C10 119.9(3) ?
C11 C12 C13 120.1(3) ?
C8 C13 C12 120.1(3) ?

loop_
_geom_bond_atom_site_label_1
_geom_bond_atom_site_label_2
_geom_bond_distance
_geom_bond_publ_flag
Br C1 1.927(3) y
P C2 1.801(3) y
P C8 1.807(3) y
P C1 1.884(3) y
P S 1.9348(11) y
F1 C1 1.343(4) y
F2 C1 1.341(4) y
C2 C7 1.388(4) ?
C2 C3 1.396(4) ?
C3 C4 1.380(5) ?
C4 C5 1.382(5) ?
C5 C6 1.385(5) ?
C6 C7 1.378(4) ?
C8 C13 1.382(4) ?
C8 C9 1.393(4) ?
C9 C10 1.382(5) ?
C10 C11 1.376(6) ?
C11 C12 1.373(5) ?
C12 C13 1.392(4) ?

loop_
_geom_torsion_atom_site_label_1
_geom_torsion_atom_site_label_2
_geom_torsion_atom_site_label_3
_geom_torsion_atom_site_label_4
_geom_torsion
C2 P C1 F2 -66.5(2)
C8 P C1 F2 179.9(2)
S P C1 F2 54.9(2)
C2 P C1 F1 50.3(2)
C8 P C1 F1 -63.2(2)
S P C1 F1 171.7(2)
C2 P C1 Br 173.2(2)
C8 P C1 Br 59.7(2)
S P C1 Br -65.4(2)
C8 P C2 C7 12.2(3)
C1 P C2 C7 -98.2(3)
S P C2 C7 143.8(2)
C8 P C2 C3 -166.9(2)
C1 P C2 C3 82.6(3)
S P C2 C3 -35.4(3)
C7 C2 C3 C4 0.2(5)
P C2 C3 C4 179.4(3)
C2 C3 C4 C5 -0.2(5)
C3 C4 C5 C6 0.0(5)
C4 C5 C6 C7 0.3(5)
C5 C6 C7 C2 -0.4(5)
C3 C2 C7 C6 0.1(5)
P C2 C7 C6 -179.0(2)
C2 P C8 C13 109.5(2)
C1 P C8 C13 -142.3(2)
S P C8 C13 -21.3(3)
C2 P C8 C9 -68.7(3)
C1 P C8 C9 39.5(3)
S P C8 C9 160.5(3)
C13 C8 C9 C10 0.3(5)
P C8 C9 C10 178.5(3)
C8 C9 C10 C11 -0.7(6)
C9 C10 C11 C12 0.7(6)
C10 C11 C12 C13 -0.4(6)
C9 C8 C13 C12 -0.1(5)
P C8 C13 C12 -178.3(2)
C11 C12 C13 C8 0.1(5)

loop_
_cod_related_entry_id
_cod_related_entry_database
_cod_related_entry_code
1 ChemSpider 21138265
